data_7211633
loop_
_publ_author_name
'Li, Cui-Jin'
'Lin, Zhuojia'
'Yun, Lei'
'Xie, Yu-Ling'
'Leng, Ji-Dong'
'Ou, Yong-Cong'
'Tong, Ming-Liang'

_publ_section_title
;
 Hydrothermal in situ ligand reaction: copper(II)-mediated stepwise
 oxidation of 2,3,5- and 2,4,6-trimethylpyridine to pyridinecarboxylates
;
_journal_issue 2
_journal_name_full CrystEngComm
_journal_page_first 425
_journal_paper_doi 10.1039/b911463g
_journal_volume 12
_journal_year 2010
_chemical_formula_sum 'C16 H16 Cu N2 O4'
_chemical_formula_weight 363.85
_chemical_name_systematic
;
?
;
_space_group_IT_number 14
_symmetry_cell_setting monoclinic
_symmetry_space_group_name_Hall '-P 2ybc'
_symmetry_space_group_name_H-M 'P 1 21/c 1'
_atom_sites_solution_hydrogens geom
_atom_sites_solution_primary direct
_atom_sites_solution_secondary difmap
_audit_creation_method SHELXL-97
_cell_angle_alpha 90.00
_cell_angle_beta 97.733(2)
_cell_angle_gamma 90.00
_cell_formula_units_Z 2
_cell_length_a 5.0333(8)
_cell_length_b 13.995(2)
_cell_length_c 10.7354(17)
_cell_measurement_temperature 293(2)
_cell_volume 749.3(2)
_computing_cell_refinement 'Bruker SMART (Bruker, 1998)'
_computing_data_collection 'Bruker SMART (Bruker, 1998)'
_computing_data_reduction 'Bruker SAINT + & SHELXTL (Bruker, 1998)'
_computing_molecular_graphics 'Bruker SHELXTL'
_computing_publication_material 'Bruker SHELXTL'
_computing_structure_refinement 'SHELXL-97 (Sheldrick, 1997)'
_computing_structure_solution 'SHELXS-97 (Sheldrick, 1990)'
_diffrn_ambient_temperature 293(2)
_diffrn_measured_fraction_theta_full 0.958
_diffrn_measured_fraction_theta_max 0.958
_diffrn_measurement_device_type 'Bruker SMART CCD area detector'
_diffrn_measurement_method '\f and \w scans'
_diffrn_radiation_monochromator graphite
_diffrn_radiation_source 'fine-focus sealed tube'
_diffrn_radiation_type MoK\a
_diffrn_radiation_wavelength 0.71073
_diffrn_reflns_av_R_equivalents 0.0165
_diffrn_reflns_av_sigmaI/netI 0.0305
_diffrn_reflns_limit_h_max 6
_diffrn_reflns_limit_h_min -6
_diffrn_reflns_limit_k_max 10
_diffrn_reflns_limit_k_min -17
_diffrn_reflns_limit_l_max 5
_diffrn_reflns_limit_l_min -13
_diffrn_reflns_number 2597
_diffrn_reflns_theta_full 26.00
_diffrn_reflns_theta_max 26.00
_diffrn_reflns_theta_min 2.40
_exptl_absorpt_coefficient_mu 1.479
_exptl_absorpt_correction_T_max 0.8896
_exptl_absorpt_correction_T_min 0.7787
_exptl_absorpt_correction_type multi-scan
_exptl_absorpt_process_details 'SADABS (Bruker, 2002)'
_exptl_crystal_colour dark-blue
_exptl_crystal_density_diffrn 1.613
_exptl_crystal_density_method 'not measured'
_exptl_crystal_description block
_exptl_crystal_F_000 374
_exptl_crystal_size_max 0.18
_exptl_crystal_size_mid 0.11
_exptl_crystal_size_min 0.08
_refine_diff_density_max 0.460
_refine_diff_density_min -0.287
_refine_diff_density_rms 0.087
_refine_ls_extinction_method none
_refine_ls_goodness_of_fit_ref 1.037
_refine_ls_hydrogen_treatment constr
_refine_ls_matrix_type full
_refine_ls_number_parameters 108
_refine_ls_number_reflns 1415
_refine_ls_number_restraints 0
_refine_ls_restrained_S_all 1.037
_refine_ls_R_factor_all 0.0445
_refine_ls_R_factor_gt 0.0380
_refine_ls_shift/su_max 0.000
_refine_ls_shift/su_mean 0.000
_refine_ls_structure_factor_coef Fsqd
_refine_ls_weighting_details 'calc w=1/[\s^2^(Fo^2^)+(0.0661P)^2^+0.3116P] where P=(Fo^2^+2Fc^2^)/3'
_refine_ls_weighting_scheme calc
_refine_ls_wR_factor_gt 0.1013
_refine_ls_wR_factor_ref 0.1064
_reflns_number_gt 1216
_reflns_number_total 1415
_reflns_threshold_expression >2sigma(I)
_cod_data_source_file b911463g.txt
_cod_data_source_block 1
_cod_original_cell_volume 749.4(2)
_cod_original_sg_symbol_H-M P21/C
_cod_database_code 7211633

loop_
_symmetry_equiv_pos_as_xyz
'x, y, z'
'-x, y+1/2, -z+1/2'
'-x, -y, -z'
'x, -y-1/2, z-1/2'

loop_
_atom_site_label
_atom_site_type_symbol
_atom_site_fract_x
_atom_site_fract_y
_atom_site_fract_z
_atom_site_U_iso_or_equiv
_atom_site_adp_type
_atom_site_occupancy
_atom_site_symmetry_multiplicity
_atom_site_calc_flag
_atom_site_refinement_flags
Cu1 Cu 0.0000 0.0000 0.0000 0.0291(2) Uani 1 2 d S
O1 O -0.2641(4) -0.05369(14) 0.09511(18) 0.0334(5) Uani 1 1 d .
O2 O -0.5944(5) -0.01042(13) 0.2011(2) 0.0436(6) Uani 1 1 d .
N1 N -0.1137(4) 0.12159(15) 0.0678(2) 0.0272(5) Uani 1 1 d .
C1 C -0.2918(5) 0.10917(18) 0.1498(2) 0.0269(6) Uani 1 1 d .
C2 C -0.3692(5) 0.18519(19) 0.2210(3) 0.0310(6) Uani 1 1 d .
C3 C -0.2636(6) 0.2748(2) 0.1986(3) 0.0344(6) Uani 1 1 d .
H3 H -0.3122 0.3271 0.2439 0.041 Uiso 1 1 calc R
C4 C -0.0886(6) 0.28815(19) 0.1109(3) 0.0337(6) Uani 1 1 d .
C5 C -0.0165(5) 0.2078(2) 0.0476(3) 0.0332(6) Uani 1 1 d .
H5 H 0.1031 0.2144 -0.0108 0.040 Uiso 1 1 calc R
C6 C -0.3950(6) 0.00784(18) 0.1518(3) 0.0303(6) Uani 1 1 d .
C7 C -0.5541(6) 0.1745(2) 0.3194(3) 0.0432(7) Uani 1 1 d .
H7A H -0.5609 0.2336 0.3643 0.065 Uiso 1 1 calc R
H7B H -0.4885 0.1248 0.3771 0.065 Uiso 1 1 calc R
H7C H -0.7306 0.1583 0.2796 0.065 Uiso 1 1 calc R
C8 C 0.0211(7) 0.3848(2) 0.0847(3) 0.0481(8) Uani 1 1 d .
H8A H -0.0733 0.4331 0.1247 0.072 Uiso 1 1 calc R
H8B H -0.0017 0.3958 -0.0044 0.072 Uiso 1 1 calc R
H8C H 0.2083 0.3873 0.1169 0.072 Uiso 1 1 calc R

loop_
_atom_site_aniso_label
_atom_site_aniso_U_11
_atom_site_aniso_U_22
_atom_site_aniso_U_33
_atom_site_aniso_U_23
_atom_site_aniso_U_13
_atom_site_aniso_U_12
Cu1 0.0310(3) 0.0202(3) 0.0393(3) -0.00373(17) 0.0164(2) -0.00099(17)
O1 0.0355(10) 0.0242(10) 0.0441(11) -0.0003(8) 0.0182(8) -0.0019(8)
O2 0.0430(13) 0.0342(12) 0.0595(14) 0.0027(9) 0.0283(11) -0.0055(9)
N1 0.0265(11) 0.0244(11) 0.0321(11) -0.0015(9) 0.0090(8) -0.0019(9)
C1 0.0233(12) 0.0268(14) 0.0313(13) 0.0011(11) 0.0060(10) 0.0030(11)
C2 0.0286(13) 0.0336(15) 0.0308(13) -0.0032(11) 0.0043(10) 0.0059(12)
C3 0.0363(15) 0.0285(14) 0.0387(15) -0.0083(12) 0.0058(12) 0.0050(12)
C4 0.0374(15) 0.0242(13) 0.0387(15) -0.0015(11) 0.0025(12) 0.0016(12)
C5 0.0354(15) 0.0286(14) 0.0379(14) -0.0011(12) 0.0135(12) -0.0034(11)
C6 0.0294(14) 0.0294(15) 0.0333(14) 0.0019(11) 0.0085(11) -0.0007(11)
C7 0.0402(16) 0.0519(19) 0.0402(16) -0.0081(14) 0.0151(13) 0.0047(14)
C8 0.063(2) 0.0254(15) 0.058(2) -0.0018(14) 0.0132(16) -0.0043(15)

loop_
_atom_type_symbol
_atom_type_description
_atom_type_scat_dispersion_real
_atom_type_scat_dispersion_imag
_atom_type_scat_source
C C 0.0033 0.0016 'International Tables Vol C Tables 4.2.6.8 and 6.1.1.4'
H H 0.0000 0.0000 'International Tables Vol C Tables 4.2.6.8 and 6.1.1.4'
N N 0.0061 0.0033 'International Tables Vol C Tables 4.2.6.8 and 6.1.1.4'
O O 0.0106 0.0060 'International Tables Vol C Tables 4.2.6.8 and 6.1.1.4'
Cu Cu 0.3201 1.2651 'International Tables Vol C Tables 4.2.6.8 and 6.1.1.4'

loop_
_geom_angle_atom_site_label_1
_geom_angle_atom_site_label_2
_geom_angle_atom_site_label_3
_geom_angle
_geom_angle_site_symmetry_1
_geom_angle_site_symmetry_3
O1 Cu1 O1 180.00 3 .
O1 Cu1 N1 83.44(8) 3 3
O1 Cu1 N1 96.56(8) . 3
O1 Cu1 N1 96.56(8) 3 .
O1 Cu1 N1 83.44(8) . .
N1 Cu1 N1 180.00 3 .
O1 Cu1 O2 93.15(7) 3 3_455
O1 Cu1 O2 86.85(7) . 3_455
N1 Cu1 O2 88.71(8) 3 3_455
N1 Cu1 O2 91.29(8) . 3_455
O1 Cu1 O2 86.85(7) 3 1_655
O1 Cu1 O2 93.15(7) . 1_655
N1 Cu1 O2 91.29(8) 3 1_655
N1 Cu1 O2 88.71(8) . 1_655
O2 Cu1 O2 180.00 3_455 1_655
C6 O1 Cu1 114.96(17) . .
C5 N1 C1 121.0(2) . .
C5 N1 Cu1 126.34(18) . .
C1 N1 Cu1 112.46(17) . .
N1 C1 C2 121.2(2) . .
N1 C1 C6 113.0(2) . .
C2 C1 C6 125.9(2) . .
C3 C2 C1 116.8(2) . .
C3 C2 C7 119.7(3) . .
C1 C2 C7 123.5(3) . .
C4 C3 C2 122.0(3) . .
C4 C3 H3 119.0 . .
C2 C3 H3 119.0 . .
C3 C4 C5 117.1(3) . .
C3 C4 C8 122.2(3) . .
C5 C4 C8 120.7(3) . .
N1 C5 C4 121.9(3) . .
N1 C5 H5 119.0 . .
C4 C5 H5 119.0 . .
O2 C6 O1 124.6(2) . .
O2 C6 C1 120.4(2) . .
O1 C6 C1 115.0(2) . .
C2 C7 H7A 109.5 . .
C2 C7 H7B 109.5 . .
H7A C7 H7B 109.5 . .
C2 C7 H7C 109.5 . .
H7A C7 H7C 109.5 . .
H7B C7 H7C 109.5 . .
C4 C8 H8A 109.5 . .
C4 C8 H8B 109.5 . .
H8A C8 H8B 109.5 . .
C4 C8 H8C 109.5 . .
H8A C8 H8C 109.5 . .
H8B C8 H8C 109.5 . .

loop_
_geom_bond_atom_site_label_1
_geom_bond_atom_site_label_2
_geom_bond_distance
_geom_bond_site_symmetry_2
Cu1 O1 1.9337(18) 3
Cu1 O1 1.9337(18) .
Cu1 N1 1.966(2) 3
Cu1 N1 1.966(2) .
Cu1 O2 2.769(3) 3_455
Cu1 O2 2.769(3) 1_655
O1 C6 1.286(3) .
O2 C6 1.223(4) .
N1 C5 1.331(3) .
N1 C1 1.349(3) .
C1 C2 1.396(4) .
C1 C6 1.511(4) .
C2 C3 1.395(4) .
C2 C7 1.507(4) .
C3 C4 1.386(4) .
C3 H3 0.9300 .
C4 C5 1.387(4) .
C4 C8 1.502(4) .
C5 H5 0.9300 .
C7 H7A 0.9600 .
C7 H7B 0.9600 .
C7 H7C 0.9600 .
C8 H8A 0.9600 .
C8 H8B 0.9600 .
C8 H8C 0.9600 .

loop_
_geom_hbond_atom_site_label_D
_geom_hbond_atom_site_label_H
_geom_hbond_atom_site_label_A
_geom_hbond_distance_DH
_geom_hbond_distance_HA
_geom_hbond_distance_DA
_geom_hbond_angle_DHA
_geom_hbond_site_symmetry_A
C3 H3 O2 0.93 2.41 3.303(3) 160.8 2_455
